data_2108741
loop_
_publ_author_name
'Schneider-Rauber, Gabriela'
'Arhangelskis, Mihails'
'Bond, Andrew D.'
'Ho, Raimundo'
'Nere, Nandkishor'
'Bordawekar, Shailendra'
'Sheikh, Ahmad Y.'
'Jones, William'

_publ_section_title
;
 Polymorphism and surface diversity arising from stress-induced
 transformations -- the case of multicomponent forms of carbamazepine
;
_journal_coeditor_code RM5042SUP1
_journal_issue 1
_journal_name_full 'Acta Crystallographica Section B'
_journal_page_first 54
_journal_page_last 67
_journal_paper_doi 10.1107/S2052520620015437
_journal_volume 77
_journal_year 2021
_chemical_formula_moiety '2(C15 H12 N2 O), C2 H3 F3 O'
_chemical_formula_sum 'C32 H27 F3 N4 O3'
_chemical_formula_weight 572.57
_space_group_crystal_system triclinic
_space_group_IT_number 2
_space_group_name_Hall '-P 1'
_space_group_name_H-M_alt 'P -1'
_atom_sites_solution_hydrogens mixed
_audit_creation_method SHELXL-2014/7
_cell_angle_alpha 103.874(2)
_cell_angle_beta 93.756(2)
_cell_angle_gamma 97.404(2)
_cell_formula_units_Z 2
_cell_length_a 5.2419(2)
_cell_length_b 15.0825(5)
_cell_length_c 18.4638(6)
_cell_measurement_reflns_used 8381
_cell_measurement_temperature 180(2)
_cell_measurement_theta_max 27.48
_cell_measurement_theta_min 1.00
_cell_volume 1398.30(9)
_computing_cell_refinement 'HKL Scalepack (Otwinowski & Minor, 1997)'
_computing_data_collection 'COLLECT (Nonius, 1999)'
_computing_data_reduction 'HKL Denzo and Scalepack (Otwinowski & Minor, 1997)'
_computing_molecular_graphics 'Mercury (Macrae et al., 2008)'
_computing_publication_material SHELXL
_computing_structure_refinement 'SHELXL (Sheldrick, 2015)'
_computing_structure_solution 'SHELXT (Sheldrick, 2015)'
_diffrn_ambient_temperature 180(2)
_diffrn_measured_fraction_theta_full 0.994
_diffrn_measured_fraction_theta_max 0.994
_diffrn_measurement_device_type 'Nonius KappaCCD'
_diffrn_measurement_method '\w and \f-scans'
_diffrn_radiation_type MoK\a
_diffrn_radiation_wavelength 0.71073
_diffrn_reflns_av_R_equivalents 0.0505
_diffrn_reflns_av_unetI/netI 0.0632
_diffrn_reflns_Laue_measured_fraction_full 0.994
_diffrn_reflns_Laue_measured_fraction_max 0.994
_diffrn_reflns_limit_h_max 6
_diffrn_reflns_limit_h_min -6
_diffrn_reflns_limit_k_max 17
_diffrn_reflns_limit_k_min -18
_diffrn_reflns_limit_l_max 22
_diffrn_reflns_limit_l_min -22
_diffrn_reflns_number 13193
_diffrn_reflns_point_group_measured_fraction_full 0.994
_diffrn_reflns_point_group_measured_fraction_max 0.994
_diffrn_reflns_theta_full 25.242
_diffrn_reflns_theta_max 25.681
_diffrn_reflns_theta_min 3.851
_diffrn_source 'fine-focus sealed tube'
_exptl_absorpt_coefficient_mu 0.102
_exptl_absorpt_correction_T_max 0.995
_exptl_absorpt_correction_T_min 0.937
_exptl_absorpt_correction_type multi-scan
_exptl_absorpt_process_details 'SORTAV (Blessing, 1995)'
_exptl_crystal_colour colourless
_exptl_crystal_density_diffrn 1.360
_exptl_crystal_description block
_exptl_crystal_F_000 596
_exptl_crystal_size_max 0.300
_exptl_crystal_size_mid 0.150
_exptl_crystal_size_min 0.070
_refine_diff_density_max 0.612
_refine_diff_density_min -0.455
_refine_diff_density_rms 0.067
_refine_ls_extinction_coef 0.017(4)
_refine_ls_extinction_method 'SHELXL-2014/7 (Sheldrick, 2014)'
_refine_ls_goodness_of_fit_ref 1.039
_refine_ls_hydrogen_treatment constr
_refine_ls_matrix_type full
_refine_ls_number_parameters 400
_refine_ls_number_reflns 5304
_refine_ls_number_restraints 46
_refine_ls_restrained_S_all 1.060
_refine_ls_R_factor_all 0.1215
_refine_ls_R_factor_gt 0.0818
_refine_ls_shift/su_max 0.004
_refine_ls_shift/su_mean 0.000
_refine_ls_structure_factor_coef Fsqd
_refine_ls_weighting_details 'w=1/[\s^2^(Fo^2^)+(0.1097P)^2^+1.7226P] where P=(Fo^2^+2Fc^2^)/3'
_refine_ls_weighting_scheme calc
_refine_ls_wR_factor_gt 0.2086
_refine_ls_wR_factor_ref 0.2407
_reflns_Friedel_coverage 0.000
_reflns_number_gt 3537
_reflns_number_total 5304
_reflns_threshold_expression 'I > 2\s(I)'
_cod_data_source_file rm5042sup1.cif
_cod_data_source_block I
_cod_depositor_comments 'Adding full bibliography for 2108741.cif.'
_cod_database_code 2108741
_cod_database_fobs_code 2108741
_cambridge_user_name 'Gabi Schneider-Rauber'
_cambridge_user_crsid gs487
_cambridge_supervisor_name 'William Jones'
_cambridge_supervisor_crsid wj10
_cambridge_crystallographer_name 'Andrew Bond'
_cambridge_crystallographer_crsid adb29
_cambridge_sample_id 762o16H_4
_cambridge_data_id WJ_K3_0034
_shelx_space_group_comment
;
The symmetry employed for this shelxl refinement is uniquely defined
by the following loop, which should always be used as a source of
symmetry information in preference to the above space-group names.
They are only intended as comments.
;
_shelx_estimated_absorpt_t_min 0.970
_shelx_estimated_absorpt_t_max 0.993

loop_
_space_group_symop_operation_xyz
'x, y, z'
'-x, -y, -z'

loop_
_atom_site_label
_atom_site_type_symbol
_atom_site_fract_x
_atom_site_fract_y
_atom_site_fract_z
_atom_site_U_iso_or_equiv
_atom_site_adp_type
_atom_site_occupancy
_atom_site_site_symmetry_order
_atom_site_calc_flag
_atom_site_refinement_flags_posn
_atom_site_refinement_flags_adp
_atom_site_refinement_flags_occupancy
_atom_site_disorder_assembly
_atom_site_disorder_group
O1 O 0.1363(5) 0.90061(18) 0.44617(14) 0.0496(7) Uani 1 1 d . . . . .
O2 O 0.1967(5) 0.50090(16) 0.08638(13) 0.0420(6) Uani 1 1 d . . . . .
N1 N 0.3417(5) 0.93610(18) 0.34895(14) 0.0331(6) Uani 1 1 d . . . . .
N2 N 0.1960(6) 1.04832(19) 0.43753(15) 0.0394(7) Uani 1 1 d . . . . .
H21 H 0.1199 1.0666 0.4785 0.047 Uiso 1 1 calc R U . . .
H22 H 0.2561 1.0887 0.4131 0.047 Uiso 1 1 calc R U . . .
N3 N 0.3992(5) 0.37406(18) 0.07414(14) 0.0313(6) Uani 1 1 d . . . . .
N4 N 0.1870(6) 0.4048(2) -0.02902(15) 0.0428(8) Uani 1 1 d . . . . .
H41 H 0.0963 0.4386 -0.0502 0.051 Uiso 1 1 calc R U . . .
H42 H 0.2327 0.3541 -0.0564 0.051 Uiso 1 1 calc R U . . .
C1 C 0.2196(6) 0.9611(2) 0.41295(18) 0.0351(8) Uani 1 1 d . . . . .
C2 C 0.3998(6) 0.9998(2) 0.30391(17) 0.0327(7) Uani 1 1 d . . . . .
C3 C 0.6217(7) 1.0652(2) 0.3234(2) 0.0412(9) Uani 1 1 d . . . . .
H3A H 0.7392 1.0656 0.3649 0.049 Uiso 1 1 calc R U . . .
C4 C 0.6707(8) 1.1300(3) 0.2818(2) 0.0503(10) Uani 1 1 d . . . . .
H4A H 0.8224 1.1746 0.2948 0.060 Uiso 1 1 calc R U . . .
C5 C 0.4997(8) 1.1297(3) 0.2218(2) 0.0508(10) Uani 1 1 d . . . . .
H5A H 0.5326 1.1743 0.1937 0.061 Uiso 1 1 calc R U . . .
C6 C 0.2818(8) 1.0648(3) 0.2027(2) 0.0456(9) Uani 1 1 d . . . . .
H6A H 0.1646 1.0658 0.1615 0.055 Uiso 1 1 calc R U . . .
C7 C 0.2266(7) 0.9971(2) 0.24199(18) 0.0362(8) Uani 1 1 d . . . . .
C8 C -0.0023(7) 0.9271(3) 0.21757(19) 0.0400(8) Uani 1 1 d . . . . .
H8A H -0.1478 0.9460 0.1953 0.048 Uiso 1 1 calc R U . . .
C9 C -0.0312(7) 0.8396(3) 0.22293(19) 0.0408(9) Uani 1 1 d . . . . .
H9A H -0.1938 0.8032 0.2034 0.049 Uiso 1 1 calc R U . . .
C10 C 0.1592(7) 0.7939(2) 0.25543(18) 0.0365(8) Uani 1 1 d . . . . .
C11 C 0.1659(8) 0.6994(2) 0.2252(2) 0.0450(9) Uani 1 1 d . . . . .
H11A H 0.0403 0.6657 0.1854 0.054 Uiso 1 1 calc R U . . .
C12 C 0.3491(8) 0.6543(3) 0.2517(2) 0.0499(10) Uani 1 1 d . . . . .
H12A H 0.3507 0.5906 0.2298 0.060 Uiso 1 1 calc R U . . .
C13 C 0.5302(8) 0.7016(3) 0.3101(2) 0.0528(10) Uani 1 1 d . . . . .
H13A H 0.6563 0.6705 0.3286 0.063 Uiso 1 1 calc R U . . .
C14 C 0.5290(7) 0.7947(3) 0.3418(2) 0.0441(9) Uani 1 1 d . . . . .
H14A H 0.6545 0.8272 0.3821 0.053 Uiso 1 1 calc R U . . .
C15 C 0.3454(6) 0.8405(2) 0.31511(17) 0.0324(7) Uani 1 1 d . . . . .
C16 C 0.2559(6) 0.4304(2) 0.04530(18) 0.0316(7) Uani 1 1 d . . . . .
C17 C 0.4134(6) 0.2813(2) 0.03340(17) 0.0318(7) Uani 1 1 d . . . . .
C18 C 0.5915(7) 0.2658(3) -0.0192(2) 0.0447(9) Uani 1 1 d . . . . .
H18A H 0.7051 0.3163 -0.0270 0.054 Uiso 1 1 calc R U . . .
C19 C 0.6035(8) 0.1767(3) -0.0602(2) 0.0522(11) Uani 1 1 d . . . . .
H19A H 0.7226 0.1661 -0.0968 0.063 Uiso 1 1 calc R U . . .
C20 C 0.4408(9) 0.1033(3) -0.0474(2) 0.0554(11) Uani 1 1 d . . . . .
H20A H 0.4520 0.0419 -0.0740 0.066 Uiso 1 1 calc R U . . .
C21 C 0.2638(8) 0.1193(3) 0.0037(2) 0.0499(10) Uani 1 1 d . . . . .
H21A H 0.1503 0.0684 0.0109 0.060 Uiso 1 1 calc R U . . .
C22 C 0.2447(6) 0.2085(2) 0.04574(18) 0.0360(8) Uani 1 1 d . . . . .
C23 C 0.0540(7) 0.2218(2) 0.1006(2) 0.0412(9) Uani 1 1 d . . . . .
H23A H -0.1040 0.1803 0.0884 0.049 Uiso 1 1 calc R U . . .
C24 C 0.0776(7) 0.2858(2) 0.1658(2) 0.0396(8) Uani 1 1 d . . . . .
H24A H -0.0673 0.2863 0.1942 0.048 Uiso 1 1 calc R U . . .
C25 C 0.3031(6) 0.3547(2) 0.19781(18) 0.0345(8) Uani 1 1 d . . . . .
C26 C 0.3672(8) 0.3799(3) 0.27568(19) 0.0465(9) Uani 1 1 d . . . . .
H26A H 0.2567 0.3550 0.3070 0.056 Uiso 1 1 calc R U . . .
C27 C 0.5900(9) 0.4406(3) 0.3074(2) 0.0520(11) Uani 1 1 d . . . . .
H27A H 0.6308 0.4572 0.3603 0.062 Uiso 1 1 calc R U . . .
C28 C 0.7514(7) 0.4766(3) 0.2629(2) 0.0466(10) Uani 1 1 d . . . . .
H28A H 0.9058 0.5170 0.2849 0.056 Uiso 1 1 calc R U . . .
C29 C 0.6903(7) 0.4544(2) 0.1860(2) 0.0396(8) Uani 1 1 d . . . . .
H29A H 0.8022 0.4796 0.1552 0.048 Uiso 1 1 calc R U . . .
C30 C 0.4649(6) 0.3952(2) 0.15420(17) 0.0311(7) Uani 1 1 d . . . . .
F1S F -0.180(2) 0.7422(6) 0.5355(8) 0.218(7) Uani 0.488(8) 1 d D U P A 1
F2S F 0.062(2) 0.6511(8) 0.5739(5) 0.170(5) Uani 0.488(8) 1 d D U P A 1
F3S F -0.219(2) 0.5940(6) 0.4760(6) 0.153(4) Uani 0.488(8) 1 d D U P A 1
O1S O 0.3395(17) 0.7657(5) 0.5026(4) 0.095(3) Uani 0.488(8) 1 d D . P A 1
H1S H 0.2772 0.8066 0.4853 0.143 Uiso 0.488(8) 1 d R U P A 1
C1S C -0.048(2) 0.6697(7) 0.5116(5) 0.121(6) Uani 0.488(8) 1 d D . P A 1
C2S C 0.155(3) 0.6931(8) 0.4648(6) 0.134(7) Uani 0.488(8) 1 d D . P A 1
H2S H 0.2394 0.6382 0.4463 0.161 Uiso 0.488(8) 1 calc R U P A 1
H3S H 0.0730 0.7091 0.4207 0.161 Uiso 0.488(8) 1 calc R U P A 1
F1T F 1.073(3) 0.6033(12) 0.4515(8) 0.246(5) Uiso 0.512(8) 1 d D U P A 2
F2T F 0.997(4) 0.6015(15) 0.5661(8) 0.246(5) Uiso 0.512(8) 1 d D U P A 2
F3T F 0.671(3) 0.5931(15) 0.4846(11) 0.246(5) Uiso 0.512(8) 1 d D U P A 2
O1T O 0.790(5) 0.7645(15) 0.5869(12) 0.246(5) Uiso 0.512(8) 1 d D U P A 2
H1T H 0.6505 0.7648 0.5608 0.369 Uiso 0.512(8) 1 d R U P A 2
C1T C 0.920(3) 0.6328(11) 0.5065(8) 0.246(5) Uiso 0.512(8) 1 d D U P A 2
C2T C 0.937(5) 0.7338(12) 0.5299(15) 0.246(5) Uiso 0.512(8) 1 d D U P A 2
H2T H 1.1198 0.7611 0.5462 0.295 Uiso 0.512(8) 1 calc R U P A 2
H3T H 0.8813 0.7563 0.4861 0.295 Uiso 0.512(8) 1 calc R U P A 2

loop_
_atom_site_aniso_label
_atom_site_aniso_U_11
_atom_site_aniso_U_22
_atom_site_aniso_U_33
_atom_site_aniso_U_23
_atom_site_aniso_U_13
_atom_site_aniso_U_12
O1 0.0651(17) 0.0433(15) 0.0399(14) 0.0093(12) 0.0145(13) 0.0044(13)
O2 0.0484(14) 0.0371(14) 0.0411(13) 0.0067(11) 0.0003(11) 0.0170(11)
N1 0.0397(15) 0.0305(15) 0.0279(13) 0.0039(11) 0.0058(12) 0.0066(12)
N2 0.0541(18) 0.0330(16) 0.0326(15) 0.0056(12) 0.0175(13) 0.0101(13)
N3 0.0360(14) 0.0297(14) 0.0298(14) 0.0081(11) 0.0035(11) 0.0089(11)
N4 0.0539(19) 0.0458(18) 0.0329(15) 0.0116(13) 0.0018(14) 0.0209(15)
C1 0.0342(17) 0.0385(19) 0.0299(17) 0.0052(14) -0.0006(14) 0.0042(14)
C2 0.0350(17) 0.0323(17) 0.0311(17) 0.0046(13) 0.0100(14) 0.0093(14)
C3 0.0382(19) 0.038(2) 0.046(2) 0.0065(16) 0.0050(16) 0.0086(15)
C4 0.047(2) 0.035(2) 0.071(3) 0.0135(19) 0.019(2) 0.0061(17)
C5 0.058(2) 0.045(2) 0.059(2) 0.0234(19) 0.019(2) 0.0181(19)
C6 0.056(2) 0.045(2) 0.042(2) 0.0168(17) 0.0093(18) 0.0180(18)
C7 0.0396(18) 0.0371(19) 0.0337(17) 0.0060(14) 0.0093(15) 0.0152(15)
C8 0.0383(19) 0.047(2) 0.0337(18) 0.0047(15) 0.0025(15) 0.0140(16)
C9 0.0367(18) 0.043(2) 0.0384(19) 0.0010(15) 0.0008(15) 0.0072(15)
C10 0.0373(18) 0.0383(19) 0.0328(17) 0.0045(14) 0.0055(14) 0.0083(15)
C11 0.054(2) 0.0343(19) 0.041(2) -0.0013(15) 0.0017(17) 0.0049(17)
C12 0.060(2) 0.032(2) 0.055(2) 0.0038(17) 0.007(2) 0.0106(18)
C13 0.056(2) 0.042(2) 0.062(3) 0.0131(19) 0.000(2) 0.0175(19)
C14 0.046(2) 0.042(2) 0.044(2) 0.0107(16) -0.0054(17) 0.0078(16)
C15 0.0369(17) 0.0302(17) 0.0306(16) 0.0064(13) 0.0086(14) 0.0060(14)
C16 0.0272(16) 0.0327(18) 0.0364(18) 0.0112(14) 0.0060(14) 0.0038(13)
C17 0.0361(17) 0.0314(17) 0.0285(16) 0.0061(13) 0.0005(14) 0.0112(14)
C18 0.041(2) 0.052(2) 0.0392(19) 0.0052(17) 0.0035(16) 0.0133(17)
C19 0.051(2) 0.066(3) 0.037(2) 0.0002(19) 0.0020(18) 0.026(2)
C20 0.073(3) 0.049(2) 0.039(2) -0.0055(18) -0.010(2) 0.028(2)
C21 0.062(3) 0.038(2) 0.043(2) 0.0028(16) -0.0125(19) 0.0055(18)
C22 0.0364(18) 0.0350(19) 0.0359(18) 0.0090(14) -0.0062(15) 0.0073(15)
C23 0.0370(19) 0.039(2) 0.048(2) 0.0175(17) -0.0015(16) -0.0018(15)
C24 0.0364(18) 0.046(2) 0.0407(19) 0.0173(16) 0.0089(15) 0.0070(16)
C25 0.0377(18) 0.0354(18) 0.0325(17) 0.0092(14) 0.0059(14) 0.0115(14)
C26 0.063(2) 0.049(2) 0.0309(18) 0.0128(16) 0.0083(17) 0.0138(19)
C27 0.070(3) 0.050(2) 0.034(2) 0.0030(17) -0.0053(19) 0.019(2)
C28 0.044(2) 0.043(2) 0.045(2) -0.0035(17) -0.0073(17) 0.0105(17)
C29 0.0369(18) 0.0334(18) 0.048(2) 0.0059(15) 0.0054(16) 0.0090(15)
C30 0.0344(17) 0.0290(17) 0.0318(16) 0.0072(13) 0.0043(14) 0.0123(14)
F1S 0.186(11) 0.098(7) 0.401(17) 0.145(10) -0.023(11) 0.007(7)
F2S 0.233(11) 0.220(12) 0.085(5) 0.104(7) 0.006(6) 0.017(9)
F3S 0.150(8) 0.084(6) 0.189(9) -0.020(6) 0.007(8) -0.003(6)
O1S 0.131(8) 0.081(6) 0.082(5) 0.032(4) -0.005(5) 0.025(5)
C1S 0.131(13) 0.141(15) 0.079(9) 0.001(9) -0.020(9) 0.044(12)
C2S 0.24(2) 0.058(8) 0.083(9) 0.007(6) 0.046(11) -0.048(10)

loop_
_atom_type_symbol
_atom_type_description
_atom_type_scat_dispersion_real
_atom_type_scat_dispersion_imag
_atom_type_scat_source
C C 0.0033 0.0016 'International Tables Vol C Tables 4.2.6.8 and 6.1.1.4'
H H 0.0000 0.0000 'International Tables Vol C Tables 4.2.6.8 and 6.1.1.4'
N N 0.0061 0.0033 'International Tables Vol C Tables 4.2.6.8 and 6.1.1.4'
O O 0.0106 0.0060 'International Tables Vol C Tables 4.2.6.8 and 6.1.1.4'
F F 0.0171 0.0103 'International Tables Vol C Tables 4.2.6.8 and 6.1.1.4'

loop_
_geom_angle_atom_site_label_1
_geom_angle_atom_site_label_2
_geom_angle_atom_site_label_3
_geom_angle
_geom_angle_site_symmetry_1
_geom_angle_site_symmetry_3
_geom_angle_publ_flag
C1 N1 C2 120.8(3) . . ?
C1 N1 C15 119.7(3) . . ?
C2 N1 C15 117.2(2) . . ?
C1 N2 H21 120.0 . . ?
C1 N2 H22 120.0 . . ?
H21 N2 H22 120.0 . . ?
C16 N3 C17 122.0(3) . . ?
C16 N3 C30 118.8(3) . . ?
C17 N3 C30 116.1(2) . . ?
C16 N4 H41 120.0 . . ?
C16 N4 H42 120.0 . . ?
H41 N4 H42 120.0 . . ?
O1 C1 N2 122.3(3) . . ?
O1 C1 N1 120.0(3) . . ?
N2 C1 N1 117.8(3) . . ?
C3 C2 C7 120.9(3) . . ?
C3 C2 N1 119.9(3) . . ?
C7 C2 N1 119.2(3) . . ?
C4 C3 C2 119.7(3) . . ?
C4 C3 H3A 120.1 . . ?
C2 C3 H3A 120.1 . . ?
C5 C4 C3 120.1(4) . . ?
C5 C4 H4A 119.9 . . ?
C3 C4 H4A 119.9 . . ?
C6 C5 C4 119.9(4) . . ?
C6 C5 H5A 120.0 . . ?
C4 C5 H5A 120.0 . . ?
C5 C6 C7 122.0(4) . . ?
C5 C6 H6A 119.0 . . ?
C7 C6 H6A 119.0 . . ?
C6 C7 C2 117.3(3) . . ?
C6 C7 C8 120.0(3) . . ?
C2 C7 C8 122.7(3) . . ?
C9 C8 C7 127.6(3) . . ?
C9 C8 H8A 116.2 . . ?
C7 C8 H8A 116.2 . . ?
C8 C9 C10 127.2(3) . . ?
C8 C9 H9A 116.4 . . ?
C10 C9 H9A 116.4 . . ?
C15 C10 C11 117.2(3) . . ?
C15 C10 C9 123.0(3) . . ?
C11 C10 C9 119.7(3) . . ?
C12 C11 C10 121.8(3) . . ?
C12 C11 H11A 119.1 . . ?
C10 C11 H11A 119.1 . . ?
C11 C12 C13 119.8(3) . . ?
C11 C12 H12A 120.1 . . ?
C13 C12 H12A 120.1 . . ?
C12 C13 C14 120.2(4) . . ?
C12 C13 H13A 119.9 . . ?
C14 C13 H13A 119.9 . . ?
C15 C14 C13 120.2(3) . . ?
C15 C14 H14A 119.9 . . ?
C13 C14 H14A 119.9 . . ?
C14 C15 C10 120.8(3) . . ?
C14 C15 N1 120.0(3) . . ?
C10 C15 N1 119.2(3) . . ?
O2 C16 N4 122.6(3) . . ?
O2 C16 N3 121.0(3) . . ?
N4 C16 N3 116.4(3) . . ?
C18 C17 C22 121.0(3) . . ?
C18 C17 N3 119.5(3) . . ?
C22 C17 N3 119.5(3) . . ?
C19 C18 C17 120.1(4) . . ?
C19 C18 H18A 120.0 . . ?
C17 C18 H18A 120.0 . . ?
C20 C19 C18 119.6(4) . . ?
C20 C19 H19A 120.2 . . ?
C18 C19 H19A 120.2 . . ?
C21 C20 C19 120.0(4) . . ?
C21 C20 H20A 120.0 . . ?
C19 C20 H20A 120.0 . . ?
C20 C21 C22 122.0(4) . . ?
C20 C21 H21A 119.0 . . ?
C22 C21 H21A 119.0 . . ?
C17 C22 C21 117.3(3) . . ?
C17 C22 C23 122.8(3) . . ?
C21 C22 C23 119.9(3) . . ?
C24 C23 C22 127.3(3) . . ?
C24 C23 H23A 116.3 . . ?
C22 C23 H23A 116.3 . . ?
C23 C24 C25 126.6(3) . . ?
C23 C24 H24A 116.7 . . ?
C25 C24 H24A 116.7 . . ?
C30 C25 C26 117.8(3) . . ?
C30 C25 C24 122.8(3) . . ?
C26 C25 C24 119.3(3) . . ?
C27 C26 C25 120.7(4) . . ?
C27 C26 H26A 119.7 . . ?
C25 C26 H26A 119.7 . . ?
C28 C27 C26 120.3(3) . . ?
C28 C27 H27A 119.8 . . ?
C26 C27 H27A 119.8 . . ?
C27 C28 C29 120.2(3) . . ?
C27 C28 H28A 119.9 . . ?
C29 C28 H28A 119.9 . . ?
C28 C29 C30 119.6(4) . . ?
C28 C29 H29A 120.2 . . ?
C30 C29 H29A 120.2 . . ?
C29 C30 C25 121.2(3) . . ?
C29 C30 N3 119.4(3) . . ?
C25 C30 N3 119.4(3) . . ?
C2S O1S H1S 95.9 . . ?
F3S C1S F2S 106.9(8) . . ?
F3S C1S F1S 108.9(7) . . ?
F2S C1S F1S 106.9(7) . . ?
F3S C1S C2S 113.0(8) . . ?
F2S C1S C2S 109.8(9) . . ?
F1S C1S C2S 111.2(10) . . ?
O1S C2S C1S 113.0(9) . . ?
O1S C2S H2S 109.0 . . ?
C1S C2S H2S 109.0 . . ?
O1S C2S H3S 109.0 . . ?
C1S C2S H3S 109.0 . . ?
H2S C2S H3S 107.8 . . ?
C2T O1T H1T 99.0 . . ?
F2T C1T F3T 106.4(8) . . ?
F2T C1T F1T 107.1(8) . . ?
F3T C1T F1T 110.2(9) . . ?
F2T C1T C2T 109.1(13) . . ?
F3T C1T C2T 110.2(12) . . ?
F1T C1T C2T 113.5(12) . . ?
O1T C2T C1T 114.1(14) . . ?
O1T C2T H2T 108.7 . . ?
C1T C2T H2T 108.7 . . ?
O1T C2T H3T 108.7 . . ?
C1T C2T H3T 108.7 . . ?
H2T C2T H3T 107.6 . . ?

loop_
_geom_bond_atom_site_label_1
_geom_bond_atom_site_label_2
_geom_bond_distance
_geom_bond_site_symmetry_2
_geom_bond_publ_flag
O1 C1 1.264(4) . ?
O2 C16 1.237(4) . ?
N1 C1 1.377(4) . ?
N1 C2 1.431(4) . ?
N1 C15 1.431(4) . ?
N2 C1 1.310(4) . ?
N2 H21 0.8800 . ?
N2 H22 0.8800 . ?
N3 C16 1.378(4) . ?
N3 C17 1.434(4) . ?
N3 C30 1.444(4) . ?
N4 C16 1.344(4) . ?
N4 H41 0.8800 . ?
N4 H42 0.8800 . ?
C2 C3 1.392(5) . ?
C2 C7 1.402(5) . ?
C3 C4 1.390(5) . ?
C3 H3A 0.9500 . ?
C4 C5 1.377(6) . ?
C4 H4A 0.9500 . ?
C5 C6 1.371(6) . ?
C5 H5A 0.9500 . ?
C6 C7 1.400(5) . ?
C6 H6A 0.9500 . ?
C7 C8 1.460(5) . ?
C8 C9 1.337(5) . ?
C8 H8A 0.9500 . ?
C9 C10 1.460(5) . ?
C9 H9A 0.9500 . ?
C10 C15 1.404(5) . ?
C10 C11 1.406(5) . ?
C11 C12 1.375(6) . ?
C11 H11A 0.9500 . ?
C12 C13 1.377(5) . ?
C12 H12A 0.9500 . ?
C13 C14 1.387(5) . ?
C13 H13A 0.9500 . ?
C14 C15 1.385(5) . ?
C14 H14A 0.9500 . ?
C17 C18 1.391(5) . ?
C17 C22 1.392(5) . ?
C18 C19 1.387(5) . ?
C18 H18A 0.9500 . ?
C19 C20 1.384(6) . ?
C19 H19A 0.9500 . ?
C20 C21 1.368(6) . ?
C20 H20A 0.9500 . ?
C21 C22 1.403(5) . ?
C21 H21A 0.9500 . ?
C22 C23 1.467(5) . ?
C23 C24 1.337(5) . ?
C23 H23A 0.9500 . ?
C24 C25 1.458(5) . ?
C24 H24A 0.9500 . ?
C25 C30 1.390(5) . ?
C25 C26 1.402(5) . ?
C26 C27 1.387(6) . ?
C26 H26A 0.9500 . ?
C27 C28 1.368(6) . ?
C27 H27A 0.9500 . ?
C28 C29 1.385(5) . ?
C28 H28A 0.9500 . ?
C29 C30 1.387(5) . ?
C29 H29A 0.9500 . ?
F1S C1S 1.368(7) . ?
F2S C1S 1.358(7) . ?
F3S C1S 1.357(7) . ?
O1S C2S 1.377(7) . ?
O1S H1S 0.8500 . ?
C1S C2S 1.471(8) . ?
C2S H2S 0.9900 . ?
C2S H3S 0.9900 . ?
F1T C1T 1.361(8) . ?
F2T C1T 1.355(8) . ?
F3T C1T 1.358(8) . ?
O1T C2T 1.370(8) . ?
O1T H1T 0.8500 . ?
C1T C2T 1.470(8) . ?
C2T H2T 0.9900 . ?
C2T H3T 0.9900 . ?

loop_
_geom_torsion_atom_site_label_1
_geom_torsion_atom_site_label_2
_geom_torsion_atom_site_label_3
_geom_torsion_atom_site_label_4
_geom_torsion
_geom_torsion_site_symmetry_1
_geom_torsion_site_symmetry_2
_geom_torsion_site_symmetry_3
_geom_torsion_site_symmetry_4
_geom_torsion_publ_flag
C2 N1 C1 O1 169.8(3) . . . . ?
C15 N1 C1 O1 7.7(5) . . . . ?
C2 N1 C1 N2 -10.6(4) . . . . ?
C15 N1 C1 N2 -172.7(3) . . . . ?
C1 N1 C2 C3 82.9(4) . . . . ?
C15 N1 C2 C3 -114.6(3) . . . . ?
C1 N1 C2 C7 -95.0(4) . . . . ?
C15 N1 C2 C7 67.5(4) . . . . ?
C7 C2 C3 C4 1.2(5) . . . . ?
N1 C2 C3 C4 -176.7(3) . . . . ?
C2 C3 C4 C5 0.3(5) . . . . ?
C3 C4 C5 C6 -0.5(6) . . . . ?
C4 C5 C6 C7 -0.7(6) . . . . ?
C5 C6 C7 C2 2.1(5) . . . . ?
C5 C6 C7 C8 -177.4(3) . . . . ?
C3 C2 C7 C6 -2.3(5) . . . . ?
N1 C2 C7 C6 175.6(3) . . . . ?
C3 C2 C7 C8 177.2(3) . . . . ?
N1 C2 C7 C8 -5.0(5) . . . . ?
C6 C7 C8 C9 147.7(4) . . . . ?
C2 C7 C8 C9 -31.7(5) . . . . ?
C7 C8 C9 C10 0.8(6) . . . . ?
C8 C9 C10 C15 31.4(6) . . . . ?
C8 C9 C10 C11 -146.7(4) . . . . ?
C15 C10 C11 C12 -1.2(6) . . . . ?
C9 C10 C11 C12 177.0(4) . . . . ?
C10 C11 C12 C13 0.9(6) . . . . ?
C11 C12 C13 C14 -0.4(6) . . . . ?
C12 C13 C14 C15 0.1(6) . . . . ?
C13 C14 C15 C10 -0.4(6) . . . . ?
C13 C14 C15 N1 178.8(3) . . . . ?
C11 C10 C15 C14 0.9(5) . . . . ?
C9 C10 C15 C14 -177.2(3) . . . . ?
C11 C10 C15 N1 -178.3(3) . . . . ?
C9 C10 C15 N1 3.6(5) . . . . ?
C1 N1 C15 C14 -83.0(4) . . . . ?
C2 N1 C15 C14 114.3(4) . . . . ?
C1 N1 C15 C10 96.2(4) . . . . ?
C2 N1 C15 C10 -66.5(4) . . . . ?
C17 N3 C16 O2 163.2(3) . . . . ?
C30 N3 C16 O2 4.1(5) . . . . ?
C17 N3 C16 N4 -17.1(4) . . . . ?
C30 N3 C16 N4 -176.3(3) . . . . ?
C16 N3 C17 C18 84.2(4) . . . . ?
C30 N3 C17 C18 -116.2(3) . . . . ?
C16 N3 C17 C22 -94.3(4) . . . . ?
C30 N3 C17 C22 65.4(4) . . . . ?
C22 C17 C18 C19 -0.1(5) . . . . ?
N3 C17 C18 C19 -178.6(3) . . . . ?
C17 C18 C19 C20 -1.3(5) . . . . ?
C18 C19 C20 C21 2.2(6) . . . . ?
C19 C20 C21 C22 -1.7(6) . . . . ?
C18 C17 C22 C21 0.6(5) . . . . ?
N3 C17 C22 C21 179.1(3) . . . . ?
C18 C17 C22 C23 180.0(3) . . . . ?
N3 C17 C22 C23 -1.6(5) . . . . ?
C20 C21 C22 C17 0.3(5) . . . . ?
C20 C21 C22 C23 -179.1(3) . . . . ?
C17 C22 C23 C24 -32.9(5) . . . . ?
C21 C22 C23 C24 146.5(4) . . . . ?
C22 C23 C24 C25 -2.1(6) . . . . ?
C23 C24 C25 C30 33.7(6) . . . . ?
C23 C24 C25 C26 -144.1(4) . . . . ?
C30 C25 C26 C27 -2.3(5) . . . . ?
C24 C25 C26 C27 175.6(3) . . . . ?
C25 C26 C27 C28 -0.2(6) . . . . ?
C26 C27 C28 C29 1.5(6) . . . . ?
C27 C28 C29 C30 -0.2(5) . . . . ?
C28 C29 C30 C25 -2.5(5) . . . . ?
C28 C29 C30 N3 178.5(3) . . . . ?
C26 C25 C30 C29 3.6(5) . . . . ?
C24 C25 C30 C29 -174.2(3) . . . . ?
C26 C25 C30 N3 -177.4(3) . . . . ?
C24 C25 C30 N3 4.8(5) . . . . ?
C16 N3 C30 C29 -88.7(4) . . . . ?
C17 N3 C30 C29 110.9(3) . . . . ?
C16 N3 C30 C25 92.2(4) . . . . ?
C17 N3 C30 C25 -68.1(4) . . . . ?
F3S C1S C2S O1S -175.5(11) . . . . ?
F2S C1S C2S O1S -56.3(14) . . . . ?
F1S C1S C2S O1S 61.7(15) . . . . ?
F2T C1T C2T O1T -59(3) . . . . ?
F3T C1T C2T O1T 58(3) . . . . ?
F1T C1T C2T O1T -178(2) . . . . ?
